data_1577104
loop_
_publ_author_name
'Passargus, Max'
'Nieuwland, Celine'
'Arrowsmith, Merle'
'Bickelhaupt, F. Matthias'
'Braunschweig, Holger'

_publ_section_title
;
 Cooperative reactivity of halomethanes and -silanes at an A-frame
 complex: transannular addition <i>versus</i> bridging tetrylenes.
;
_journal_issue 21
_journal_name_full 'Chemical science'
_journal_page_first 10547
_journal_page_last 10558
_journal_paper_doi 10.1039/d6sc00337k
_journal_volume 17
_journal_year 2026
_chemical_formula_moiety 'C11 H30 Br2 P4 Pt2, 2(C6 H6)'
_chemical_formula_sum 'C23 H42 Br2 P4 Pt2'
_chemical_formula_weight 992.44
_chemical_properties_physical 'Air-sensitive,Moisture-sensitive,Heat-sensitive,Oxygen-sensitive,decompose in vacuum'
_space_group_crystal_system orthorhombic
_space_group_IT_number 19
_space_group_name_Hall 'P 2ac 2ab'
_space_group_name_H-M_alt 'P 21 21 21'
_atom_sites_solution_hydrogens geom
_audit_creation_date 2023-04-24
_audit_creation_method 'CIF-fill 1.4a (K.Radacki, 2005-23)'
_audit_update_record
;
2025-11-26 deposited with the CCDC.	2026-04-06 downloaded from the CCDC.
;
_cell_angle_alpha 90
_cell_angle_beta 90
_cell_angle_gamma 90
_cell_formula_units_Z 4
_cell_length_a 8.8989(15)
_cell_length_b 14.2185(17)
_cell_length_c 24.703(5)
_cell_measurement_reflns_used 9929
_cell_measurement_temperature 100(2)
_cell_measurement_theta_max 30.51
_cell_measurement_theta_min 2.70
_cell_volume 3125.6(9)
_computing_cell_refinement 'Saint+ ver. 8.40B (Bruker AXS)'
_computing_data_collection 'BIS 6.2.14 / APEX4 ver. 2021.10 (Bruker AXS)'
_computing_data_reduction 'Saint+ ver. 8.40B (Bruker AXS)'
_computing_molecular_graphics 'ShelXLe (Huebschle et all, 2011)'
_computing_publication_material 'SHELXL-2018/3 (Sheldrick, 2018)'
_computing_structure_refinement 'SHELXL-2018/3 (Sheldrick, 2018)'
_computing_structure_solution 'SHELXS 2013/1 (Sheldrick, 2008)'
_diffrn_ambient_environment N~2~
_diffrn_ambient_temperature 100(2)
_diffrn_detector CPA
_diffrn_detector_area_resol_mean 7.5
_diffrn_detector_type 'Photon II'
_diffrn_measured_fraction_theta_full 0.999
_diffrn_measured_fraction_theta_max 0.998
_diffrn_measurement_device 'four-circle diffractometer'
_diffrn_measurement_device_type 'Bruker D8-Quest'
_diffrn_measurement_method '\f and \w scans'
_diffrn_orient_matrix_type
;
 Sparks R.A., Computational Crystallography p1-18 (Clarendon Press, 1982)
;
_diffrn_orient_matrix_UB_11 0,0865092
_diffrn_orient_matrix_UB_12 -0,0043594
_diffrn_orient_matrix_UB_13 0,0257047
_diffrn_orient_matrix_UB_21 0,0717086
_diffrn_orient_matrix_UB_22 0,0066041
_diffrn_orient_matrix_UB_23 -0,0309443
_diffrn_orient_matrix_UB_31 -0,0013950
_diffrn_orient_matrix_UB_32 0,0698842
_diffrn_orient_matrix_UB_33 0,0045271
_diffrn_radiation_monochromator 'multi-layer mirror'
_diffrn_radiation_probe x-ray
_diffrn_radiation_type MoK\a
_diffrn_radiation_wavelength 0.71073
_diffrn_radiation_xray_symbol K-L~2,3~
_diffrn_reflns_av_R_equivalents 0.0722
_diffrn_reflns_av_unetI/netI 0.0325
_diffrn_reflns_Laue_measured_fraction_full 0.999
_diffrn_reflns_Laue_measured_fraction_max 0.998
_diffrn_reflns_limit_h_max 12
_diffrn_reflns_limit_h_min -12
_diffrn_reflns_limit_k_max 15
_diffrn_reflns_limit_k_min -20
_diffrn_reflns_limit_l_max 35
_diffrn_reflns_limit_l_min -35
_diffrn_reflns_number 135267
_diffrn_reflns_point_group_measured_fraction_full 1.000
_diffrn_reflns_point_group_measured_fraction_max 0.998
_diffrn_reflns_theta_full 26.000
_diffrn_reflns_theta_max 30.519
_diffrn_reflns_theta_min 2.184
_diffrn_source 'micro-focus sealed X-ray tube'
_diffrn_source_type 'Incoatec ImS 2.0'
_exptl_absorpt_coefficient_mu 11.714
_exptl_absorpt_correction_T_max 0.7461
_exptl_absorpt_correction_T_min 0.6251
_exptl_absorpt_correction_type multi-scan
_exptl_absorpt_process_details 'SADABS 2016/2 (Bruker AXS)'
_exptl_crystal_colour red
_exptl_crystal_density_diffrn 2.109
_exptl_crystal_description block
_exptl_crystal_F_000 1864
_exptl_crystal_preparation
;
 Crystals were grown at room temperature \%C from saturated solution in dbm. 
 For data collection the crystal was immersed in a film of perfluoropolyether 
 oil, mounted on a polyimide loop and transferred to stream of cold nitrogen 
 (Oxford Cryostream 800).
;
_exptl_crystal_recrystallization_method 'Re-crystallisation from solvent: DCM/Pentane'
_exptl_crystal_size_max 0.106
_exptl_crystal_size_mid 0.103
_exptl_crystal_size_min 0.034
_refine_diff_density_max 1.302
_refine_diff_density_min -1.019
_refine_diff_density_rms 0.143
_refine_ls_abs_structure_details
;
 Refined as an inversion twin.
;
_refine_ls_abs_structure_Flack 0.012(7)
_refine_ls_extinction_method none
_refine_ls_goodness_of_fit_ref 1.105
_refine_ls_hydrogen_treatment constr
_refine_ls_matrix_type full
_refine_ls_number_parameters 308
_refine_ls_number_reflns 9541
_refine_ls_number_restraints 216
_refine_ls_restrained_S_all 1.099
_refine_ls_R_factor_all 0.0309
_refine_ls_R_factor_gt 0.0253
_refine_ls_shift/su_max 0.003
_refine_ls_shift/su_mean 0.000
_refine_ls_structure_factor_coef Fsqd
_refine_ls_weighting_details 'w=1/[\s^2^(Fo^2^)+5.8067P] where P=(Fo^2^+2Fc^2^)/3'
_refine_ls_weighting_scheme calc
_refine_ls_wR_factor_gt 0.0422
_refine_ls_wR_factor_ref 0.0437
_reflns_Friedel_coverage 0.796
_reflns_Friedel_fraction_full 1.000
_reflns_Friedel_fraction_max 0.998
_reflns_number_gt 8885
_reflns_number_total 9541
_reflns_threshold_expression 'I > 2\s(I)'
_cod_data_source_file d6sc00337k2.cif
_cod_data_source_block final_a_CCDC4
_cod_depositor_comments 'Adding full bibliography for 1577098--1577108.cif.'
_cod_database_code 1577104
_shelx_shelxl_version_number 2018/3
_shelx_space_group_comment
;
 The symmetry employed for this shelxl refinement is uniquely defined by the 
 following loop, which should always be used as a source of symmetry 
 information in preference to the above space-group names. They are only 
 intended as comments.
;
_exptl_absorpt_special_details
;
 Incident beam scaling, empirical absorption correction using spherical 
 harmonics, and outlier rejection was employed as implemented in SADABS. 
 Additional spherical absorption correction with mu*r value set to 0.2 was 
 applied.
;
_shelx_estimated_absorpt_t_min 0.370
_shelx_estimated_absorpt_t_max 0.692

loop_
_space_group_symop_operation_xyz
'x, y, z'
'-x+1/2, -y, z+1/2'
'-x, y+1/2, -z+1/2'
'x+1/2, -y+1/2, -z'

loop_
_atom_site_label
_atom_site_type_symbol
_atom_site_fract_x
_atom_site_fract_y
_atom_site_fract_z
_atom_site_U_iso_or_equiv
_atom_site_adp_type
_atom_site_occupancy
_atom_site_site_symmetry_order
_atom_site_calc_flag
_atom_site_refinement_flags_posn
_atom_site_refinement_flags_adp
_atom_site_refinement_flags_occupancy
_atom_site_disorder_assembly
_atom_site_disorder_group
Pt1_1 Pt 1.01680(2) 0.45321(2) 0.68812(2) 0.01965(5) Uani 1 1 d . . . . .
Pt2_1 Pt 0.94295(2) 0.66274(2) 0.65473(2) 0.01863(5) Uani 1 1 d . . . . .
Br1_1 Br 0.93758(9) 0.28479(4) 0.66504(3) 0.03564(16) Uani 1 1 d . . . . .
Br2_1 Br 0.76575(8) 0.75996(5) 0.59525(3) 0.03520(16) Uani 1 1 d . . . . .
P1_1 P 0.86903(17) 0.46197(11) 0.76319(7) 0.0232(3) Uani 1 1 d . . . . .
P2_1 P 0.75517(17) 0.65116(11) 0.71755(7) 0.0224(3) Uani 1 1 d . . . . .
P3_1 P 1.12429(19) 0.66039(12) 0.58975(6) 0.0245(3) Uani 1 1 d . . . . .
P4_1 P 1.17495(18) 0.45029(12) 0.61527(7) 0.0265(3) Uani 1 1 d . . . . .
C1_1 C 0.7058(8) 0.3855(5) 0.7639(3) 0.0394(18) Uani 1 1 d . . . . .
H1A_1 H 0.641807 0.399788 0.732686 0.059 Uiso 1 1 calc R U . . .
H1B_1 H 0.648866 0.395772 0.797379 0.059 Uiso 1 1 calc R U . . .
H1C_1 H 0.738424 0.319799 0.762111 0.059 Uiso 1 1 calc R U . . .
C2_1 C 0.9613(8) 0.4346(5) 0.8263(2) 0.0367(16) Uani 1 1 d . . . . .
H2A_1 H 1.052865 0.472455 0.829657 0.055 Uiso 1 1 calc R U . . .
H2B_1 H 0.987500 0.367700 0.827021 0.055 Uiso 1 1 calc R U . . .
H2C_1 H 0.893573 0.448884 0.856491 0.055 Uiso 1 1 calc R U . . .
C3_1 C 0.7941(7) 0.5796(4) 0.7776(2) 0.0236(12) Uani 1 1 d . . . . .
H3A_1 H 0.699881 0.572630 0.798604 0.028 Uiso 1 1 calc R U . . .
H3AB_1 H 0.866945 0.613566 0.800736 0.028 Uiso 1 1 calc R U . . .
C4_1 C 0.6843(8) 0.7605(5) 0.7450(3) 0.0345(16) Uani 1 1 d . . . . .
H4A_1 H 0.647952 0.800445 0.715378 0.052 Uiso 1 1 calc R U . . .
H4B_1 H 0.765008 0.793096 0.764378 0.052 Uiso 1 1 calc R U . . .
H4C_1 H 0.601451 0.747329 0.769983 0.052 Uiso 1 1 calc R U . . .
C5_1 C 0.5881(7) 0.5983(5) 0.6890(3) 0.0376(16) Uani 1 1 d . . . . .
H5A_1 H 0.551489 0.637203 0.659012 0.056 Uiso 1 1 calc R U . . .
H5B_1 H 0.510286 0.593746 0.716900 0.056 Uiso 1 1 calc R U . . .
H5C_1 H 0.612202 0.535206 0.675503 0.056 Uiso 1 1 calc R U . . .
C6_1 C 1.2498(9) 0.7600(5) 0.5857(4) 0.045(2) Uani 1 1 d . . . . .
H6A_1 H 1.323609 0.749378 0.556925 0.067 Uiso 1 1 calc R U . . .
H6B_1 H 1.301947 0.767821 0.620355 0.067 Uiso 1 1 calc R U . . .
H6C_1 H 1.191790 0.816937 0.577659 0.067 Uiso 1 1 calc R U . . .
C7_1 C 1.0535(9) 0.6504(5) 0.5210(2) 0.0404(17) Uani 1 1 d . . . . .
H7A_1 H 1.138110 0.644080 0.495865 0.061 Uiso 1 1 calc R U . . .
H7B_1 H 0.995607 0.706843 0.511882 0.061 Uiso 1 1 calc R U . . .
H7C_1 H 0.988691 0.594909 0.518195 0.061 Uiso 1 1 calc R U . . .
C8_1 C 1.2558(7) 0.5632(4) 0.5957(3) 0.0274(13) Uani 1 1 d . . . . .
H8A_1 H 1.333289 0.580452 0.622666 0.033 Uiso 1 1 calc R U . . .
H8AB_1 H 1.307197 0.555166 0.560430 0.033 Uiso 1 1 calc R U . . .
C9_1 C 1.0971(10) 0.4051(5) 0.5523(3) 0.048(2) Uani 1 1 d . . . . .
H9A_1 H 1.015470 0.446283 0.540166 0.072 Uiso 1 1 calc R U . . .
H9B_1 H 1.057947 0.341528 0.558255 0.072 Uiso 1 1 calc R U . . .
H9C_1 H 1.175940 0.403218 0.524649 0.072 Uiso 1 1 calc R U . . .
C10_1 C 1.3396(9) 0.3780(6) 0.6251(4) 0.052(2) Uani 1 1 d . . . . .
H10A_1 H 1.402020 0.379831 0.592491 0.078 Uiso 1 1 calc R U . . .
H10B_1 H 1.308617 0.312980 0.632292 0.078 Uiso 1 1 calc R U . . .
H10C_1 H 1.397313 0.401801 0.656006 0.078 Uiso 1 1 calc R U . . .
C11_1 C 1.0830(6) 0.5885(4) 0.7049(2) 0.0209(12) Uani 1 1 d . . . . .
H11A_1 H 1.066115 0.604765 0.743435 0.025 Uiso 1 1 calc R U . . .
H11B_1 H 1.190013 0.598923 0.695717 0.025 Uiso 1 1 calc R U . . .
C1_2 C 0.0072(5) 0.5269(2) 0.3882(2) 0.0410(14) Uani 1 1 d G U . . .
H1_2 H -0.011635 0.592034 0.393316 0.049 Uiso 1 1 calc R U . . .
C2_2 C -0.0765(5) 0.4605(3) 0.41641(17) 0.0397(13) Uani 1 1 d G U . . .
H2_2 H -0.152556 0.480320 0.440869 0.048 Uiso 1 1 calc R U . . .
C3_2 C -0.0489(5) 0.3652(3) 0.40886(18) 0.0382(13) Uani 1 1 d G U . . .
H3_2 H -0.106146 0.319841 0.428164 0.046 Uiso 1 1 calc R U . . .
C4_2 C 0.0623(5) 0.3362(2) 0.3731(2) 0.0370(13) Uani 1 1 d G U . . .
H4_2 H 0.081185 0.271075 0.367905 0.044 Uiso 1 1 calc R U . . .
C5_2 C 0.1461(4) 0.4026(3) 0.34482(19) 0.0423(14) Uani 1 1 d G U . . .
H5_2 H 0.222108 0.382788 0.320352 0.051 Uiso 1 1 calc R U . . .
C6_2 C 0.1185(5) 0.4979(3) 0.3524(2) 0.0436(15) Uani 1 1 d G U . . .
H6_2 H 0.175700 0.543268 0.333056 0.052 Uiso 1 1 calc R U . . .
C1_3 C 0.612(2) 0.5504(6) 0.5222(7) 0.0447(18) Uani 0.45(2) 1 d G U P A 1
H1_3 H 0.626811 0.613884 0.532955 0.054 Uiso 0.45(2) 1 calc R U P A 1
C2_3 C 0.6871(17) 0.4785(12) 0.5492(5) 0.0459(18) Uani 0.45(2) 1 d G U P A 1
H2_3 H 0.752734 0.492828 0.578345 0.055 Uiso 0.45(2) 1 calc R U P A 1
C3_3 C 0.666(2) 0.3856(9) 0.5334(8) 0.0466(19) Uani 0.45(2) 1 d G U P A 1
H3_3 H 0.716955 0.336411 0.551864 0.056 Uiso 0.45(2) 1 calc R U P A 1
C4_3 C 0.570(2) 0.3646(9) 0.4907(8) 0.0471(19) Uani 0.45(2) 1 d G U P A 1
H4_3 H 0.555255 0.301048 0.479991 0.057 Uiso 0.45(2) 1 calc R U P A 1
C5_3 C 0.4950(17) 0.4365(16) 0.4638(5) 0.0461(18) Uani 0.45(2) 1 d G U P A 1
H5_3 H 0.429331 0.422103 0.434600 0.055 Uiso 0.45(2) 1 calc R U P A 1
C6_3 C 0.5162(17) 0.5294(13) 0.4795(6) 0.0443(18) Uani 0.45(2) 1 d G U P A 1
H6_3 H 0.465107 0.578521 0.461081 0.053 Uiso 0.45(2) 1 calc R U P A 1
C1_33 C 0.6785(15) 0.5001(9) 0.5479(5) 0.0453(18) Uani 0.55(2) 1 d G U P A 2
H1_33 H 0.732631 0.534596 0.574419 0.054 Uiso 0.55(2) 1 calc R U P A 2
C2_33 C 0.5868(17) 0.5469(6) 0.5112(6) 0.0446(17) Uani 0.55(2) 1 d G U P A 2
H2_33 H 0.578298 0.613491 0.512614 0.053 Uiso 0.55(2) 1 calc R U P A 2
C3_33 C 0.5076(13) 0.4964(13) 0.4724(4) 0.0468(18) Uani 0.55(2) 1 d G U P A 2
H3_33 H 0.444937 0.528452 0.447274 0.056 Uiso 0.55(2) 1 calc R U P A 2
C4_33 C 0.5201(15) 0.3990(13) 0.4703(5) 0.0470(18) Uani 0.55(2) 1 d G U P A 2
H4_33 H 0.465908 0.364518 0.443739 0.056 Uiso 0.55(2) 1 calc R U P A 2
C5_33 C 0.6117(19) 0.3522(5) 0.5070(7) 0.0454(18) Uani 0.55(2) 1 d G U P A 2
H5_33 H 0.620239 0.285621 0.505545 0.054 Uiso 0.55(2) 1 calc R U P A 2
C6_33 C 0.6909(15) 0.4027(9) 0.5458(5) 0.0456(18) Uani 0.55(2) 1 d G U P A 2
H6_33 H 0.753602 0.370658 0.570885 0.055 Uiso 0.55(2) 1 calc R U P A 2

loop_
_atom_site_aniso_label
_atom_site_aniso_U_11
_atom_site_aniso_U_22
_atom_site_aniso_U_33
_atom_site_aniso_U_23
_atom_site_aniso_U_13
_atom_site_aniso_U_12
Pt1_1 0.01812(10) 0.01748(9) 0.02335(11) 0.00032(8) -0.00021(8) 0.00044(8)
Pt2_1 0.02047(10) 0.01719(9) 0.01822(10) -0.00010(8) -0.00229(9) -0.00011(8)
Br1_1 0.0426(4) 0.0210(3) 0.0433(4) -0.0032(3) 0.0037(3) -0.0073(3)
Br2_1 0.0420(4) 0.0306(3) 0.0330(4) 0.0051(3) -0.0120(3) 0.0087(3)
P1_1 0.0219(7) 0.0225(7) 0.0250(8) 0.0041(6) 0.0008(6) -0.0002(6)
P2_1 0.0192(7) 0.0232(7) 0.0247(8) 0.0005(6) -0.0004(6) 0.0029(6)
P3_1 0.0299(8) 0.0215(7) 0.0219(8) 0.0006(7) 0.0033(6) -0.0048(7)
P4_1 0.0280(8) 0.0205(7) 0.0309(9) -0.0027(7) 0.0061(7) 0.0033(7)
C1_1 0.039(4) 0.033(4) 0.046(5) -0.003(3) 0.014(3) -0.013(3)
C2_1 0.042(4) 0.041(4) 0.027(3) 0.012(3) 0.001(3) 0.008(3)
C3_1 0.024(3) 0.026(3) 0.020(3) 0.000(2) 0.003(2) 0.000(2)
C4_1 0.034(4) 0.033(4) 0.037(4) -0.001(3) 0.007(3) 0.011(3)
C5_1 0.025(3) 0.051(4) 0.036(4) 0.010(3) -0.006(3) -0.010(3)
C6_1 0.041(4) 0.031(4) 0.062(6) -0.005(4) 0.021(4) -0.013(3)
C7_1 0.059(5) 0.042(4) 0.020(3) 0.003(3) 0.004(3) -0.001(4)
C8_1 0.023(3) 0.030(3) 0.030(3) -0.002(3) 0.008(3) -0.002(2)
C9_1 0.071(6) 0.038(4) 0.034(4) -0.014(3) 0.010(4) -0.019(4)
C10_1 0.048(5) 0.040(4) 0.067(6) 0.010(4) 0.032(5) 0.020(4)
C11_1 0.021(3) 0.022(3) 0.020(3) 0.002(2) -0.002(2) 0.000(2)
C1_2 0.040(3) 0.030(3) 0.054(3) -0.007(2) -0.013(3) 0.005(2)
C2_2 0.042(3) 0.038(3) 0.039(3) -0.009(3) -0.008(3) 0.002(3)
C3_2 0.041(3) 0.035(3) 0.039(3) -0.002(2) -0.004(3) -0.001(3)
C4_2 0.036(3) 0.026(2) 0.049(3) -0.003(2) -0.004(3) 0.003(3)
C5_2 0.033(3) 0.032(3) 0.062(3) 0.003(3) 0.002(3) 0.004(2)
C6_2 0.034(3) 0.032(3) 0.064(4) 0.006(3) -0.003(3) -0.001(2)
C1_3 0.051(4) 0.044(3) 0.039(4) -0.008(3) 0.022(3) -0.010(3)
C2_3 0.052(4) 0.044(4) 0.041(3) -0.008(3) 0.020(3) -0.010(3)
C3_3 0.055(4) 0.043(4) 0.042(4) -0.007(3) 0.019(3) -0.010(3)
C4_3 0.056(4) 0.042(4) 0.043(4) -0.008(3) 0.017(3) -0.011(3)
C5_3 0.055(4) 0.042(4) 0.041(3) -0.007(3) 0.019(3) -0.012(3)
C6_3 0.052(4) 0.041(4) 0.039(3) -0.008(3) 0.023(3) -0.012(3)
C1_33 0.052(3) 0.043(3) 0.041(3) -0.009(3) 0.021(3) -0.011(3)
C2_33 0.051(4) 0.043(3) 0.040(4) -0.008(3) 0.023(3) -0.010(3)
C3_33 0.054(4) 0.045(4) 0.041(3) -0.006(3) 0.022(3) -0.009(3)
C4_33 0.056(4) 0.044(4) 0.042(3) -0.007(3) 0.018(3) -0.010(3)
C5_33 0.054(4) 0.041(3) 0.041(4) -0.007(3) 0.017(3) -0.011(3)
C6_33 0.053(4) 0.043(3) 0.041(4) -0.008(3) 0.017(3) -0.012(3)

loop_
_atom_type_symbol
_atom_type_description
_atom_type_scat_dispersion_real
_atom_type_scat_dispersion_imag
_atom_type_scat_source
C C 0.0033 0.0016 'International Tables Vol C Tables 4.2.6.8 and 6.1.1.4'
H H 0.0000 0.0000 'International Tables Vol C Tables 4.2.6.8 and 6.1.1.4'
P P 0.1023 0.0942 'International Tables Vol C Tables 4.2.6.8 and 6.1.1.4'
Br Br -0.2901 2.4595 'International Tables Vol C Tables 4.2.6.8 and 6.1.1.4'
Pt Pt -1.7033 8.3905 'International Tables Vol C Tables 4.2.6.8 and 6.1.1.4'

loop_
_geom_angle_atom_site_label_1
_geom_angle_atom_site_label_2
_geom_angle_atom_site_label_3
_geom_angle
_geom_angle_site_symmetry_1
_geom_angle_site_symmetry_3
_geom_angle_publ_flag
C11_1 Pt1_1 P1_1 87.12(17) . . ?
C11_1 Pt1_1 P4_1 89.98(17) . . ?
P1_1 Pt1_1 P4_1 176.59(6) . . ?
C11_1 Pt1_1 Br1_1 178.66(17) . . ?
P1_1 Pt1_1 Br1_1 94.21(4) . . ?
P4_1 Pt1_1 Br1_1 88.70(5) . . ?
C11_1 Pt1_1 Pt2_1 39.61(16) . . ?
P1_1 Pt1_1 Pt2_1 92.34(4) . . ?
P4_1 Pt1_1 Pt2_1 86.54(4) . . ?
Br1_1 Pt1_1 Pt2_1 140.02(2) . . ?
C11_1 Pt2_1 P3_1 89.32(17) . . ?
C11_1 Pt2_1 P2_1 89.81(17) . . ?
P3_1 Pt2_1 P2_1 174.65(6) . . ?
C11_1 Pt2_1 Br2_1 177.66(16) . . ?
P3_1 Pt2_1 Br2_1 92.28(5) . . ?
P2_1 Pt2_1 Br2_1 88.75(4) . . ?
C11_1 Pt2_1 Pt1_1 39.72(16) . . ?
P3_1 Pt2_1 Pt1_1 91.30(4) . . ?
P2_1 Pt2_1 Pt1_1 84.66(4) . . ?
Br2_1 Pt2_1 Pt1_1 141.879(19) . . ?
C2_1 P1_1 C1_1 103.1(4) . . ?
C2_1 P1_1 C3_1 101.2(3) . . ?
C1_1 P1_1 C3_1 104.6(3) . . ?
C2_1 P1_1 Pt1_1 115.4(2) . . ?
C1_1 P1_1 Pt1_1 116.0(3) . . ?
C3_1 P1_1 Pt1_1 114.7(2) . . ?
C5_1 P2_1 C4_1 102.5(4) . . ?
C5_1 P2_1 C3_1 103.9(3) . . ?
C4_1 P2_1 C3_1 103.9(3) . . ?
C5_1 P2_1 Pt2_1 111.4(3) . . ?
C4_1 P2_1 Pt2_1 116.5(2) . . ?
C3_1 P2_1 Pt2_1 116.9(2) . . ?
C6_1 P3_1 C7_1 102.9(4) . . ?
C6_1 P3_1 C8_1 101.7(3) . . ?
C7_1 P3_1 C8_1 103.8(3) . . ?
C6_1 P3_1 Pt2_1 117.7(3) . . ?
C7_1 P3_1 Pt2_1 114.5(3) . . ?
C8_1 P3_1 Pt2_1 114.3(2) . . ?
C10_1 P4_1 C9_1 102.9(4) . . ?
C10_1 P4_1 C8_1 102.5(3) . . ?
C9_1 P4_1 C8_1 103.5(3) . . ?
C10_1 P4_1 Pt1_1 113.8(3) . . ?
C9_1 P4_1 Pt1_1 116.4(3) . . ?
C8_1 P4_1 Pt1_1 115.8(2) . . ?
P1_1 C1_1 H1A_1 109.5 . . ?
P1_1 C1_1 H1B_1 109.5 . . ?
H1A_1 C1_1 H1B_1 109.5 . . ?
P1_1 C1_1 H1C_1 109.5 . . ?
H1A_1 C1_1 H1C_1 109.5 . . ?
H1B_1 C1_1 H1C_1 109.5 . . ?
P1_1 C2_1 H2A_1 109.5 . . ?
P1_1 C2_1 H2B_1 109.5 . . ?
H2A_1 C2_1 H2B_1 109.5 . . ?
P1_1 C2_1 H2C_1 109.5 . . ?
H2A_1 C2_1 H2C_1 109.5 . . ?
H2B_1 C2_1 H2C_1 109.5 . . ?
P2_1 C3_1 P1_1 114.6(3) . . ?
P2_1 C3_1 H3A_1 108.6 . . ?
P1_1 C3_1 H3A_1 108.6 . . ?
P2_1 C3_1 H3AB_1 108.6 . . ?
P1_1 C3_1 H3AB_1 108.6 . . ?
H3A_1 C3_1 H3AB_1 107.6 . . ?
P2_1 C4_1 H4A_1 109.5 . . ?
P2_1 C4_1 H4B_1 109.5 . . ?
H4A_1 C4_1 H4B_1 109.5 . . ?
P2_1 C4_1 H4C_1 109.5 . . ?
H4A_1 C4_1 H4C_1 109.5 . . ?
H4B_1 C4_1 H4C_1 109.5 . . ?
P2_1 C5_1 H5A_1 109.5 . . ?
P2_1 C5_1 H5B_1 109.5 . . ?
H5A_1 C5_1 H5B_1 109.5 . . ?
P2_1 C5_1 H5C_1 109.5 . . ?
H5A_1 C5_1 H5C_1 109.5 . . ?
H5B_1 C5_1 H5C_1 109.5 . . ?
P3_1 C6_1 H6A_1 109.5 . . ?
P3_1 C6_1 H6B_1 109.5 . . ?
H6A_1 C6_1 H6B_1 109.5 . . ?
P3_1 C6_1 H6C_1 109.5 . . ?
H6A_1 C6_1 H6C_1 109.5 . . ?
H6B_1 C6_1 H6C_1 109.5 . . ?
P3_1 C7_1 H7A_1 109.5 . . ?
P3_1 C7_1 H7B_1 109.5 . . ?
H7A_1 C7_1 H7B_1 109.5 . . ?
P3_1 C7_1 H7C_1 109.5 . . ?
H7A_1 C7_1 H7C_1 109.5 . . ?
H7B_1 C7_1 H7C_1 109.5 . . ?
P3_1 C8_1 P4_1 115.9(3) . . ?
P3_1 C8_1 H8A_1 108.3 . . ?
P4_1 C8_1 H8A_1 108.3 . . ?
P3_1 C8_1 H8AB_1 108.3 . . ?
P4_1 C8_1 H8AB_1 108.3 . . ?
H8A_1 C8_1 H8AB_1 107.4 . . ?
P4_1 C9_1 H9A_1 109.5 . . ?
P4_1 C9_1 H9B_1 109.5 . . ?
H9A_1 C9_1 H9B_1 109.5 . . ?
P4_1 C9_1 H9C_1 109.5 . . ?
H9A_1 C9_1 H9C_1 109.5 . . ?
H9B_1 C9_1 H9C_1 109.5 . . ?
P4_1 C10_1 H10A_1 109.5 . . ?
P4_1 C10_1 H10B_1 109.5 . . ?
H10A_1 C10_1 H10B_1 109.5 . . ?
P4_1 C10_1 H10C_1 109.5 . . ?
H10A_1 C10_1 H10C_1 109.5 . . ?
H10B_1 C10_1 H10C_1 109.5 . . ?
Pt2_1 C11_1 Pt1_1 100.7(2) . . ?
Pt2_1 C11_1 H11A_1 111.6 . . ?
Pt1_1 C11_1 H11A_1 111.6 . . ?
Pt2_1 C11_1 H11B_1 111.6 . . ?
Pt1_1 C11_1 H11B_1 111.6 . . ?
H11A_1 C11_1 H11B_1 109.4 . . ?
C2_2 C1_2 C6_2 120.0 . . ?
C2_2 C1_2 H1_2 120.0 . . ?
C6_2 C1_2 H1_2 120.0 . . ?
C1_2 C2_2 C3_2 120.0 . . ?
C1_2 C2_2 H2_2 120.0 . . ?
C3_2 C2_2 H2_2 120.0 . . ?
C4_2 C3_2 C2_2 120.0 . . ?
C4_2 C3_2 H3_2 120.0 . . ?
C2_2 C3_2 H3_2 120.0 . . ?
C5_2 C4_2 C3_2 120.0 . . ?
C5_2 C4_2 H4_2 120.0 . . ?
C3_2 C4_2 H4_2 120.0 . . ?
C6_2 C5_2 C4_2 120.0 . . ?
C6_2 C5_2 H5_2 120.0 . . ?
C4_2 C5_2 H5_2 120.0 . . ?
C5_2 C6_2 C1_2 120.0 . . ?
C5_2 C6_2 H6_2 120.0 . . ?
C1_2 C6_2 H6_2 120.0 . . ?
C2_3 C1_3 C6_3 120.0 . . ?
C2_3 C1_3 H1_3 120.0 . . ?
C6_3 C1_3 H1_3 120.0 . . ?
C1_3 C2_3 C3_3 120.0 . . ?
C1_3 C2_3 H2_3 120.0 . . ?
C3_3 C2_3 H2_3 120.0 . . ?
C4_3 C3_3 C2_3 120.0 . . ?
C4_3 C3_3 H3_3 120.0 . . ?
C2_3 C3_3 H3_3 120.0 . . ?
C3_3 C4_3 C5_3 120.0 . . ?
C3_3 C4_3 H4_3 120.0 . . ?
C5_3 C4_3 H4_3 120.0 . . ?
C4_3 C5_3 C6_3 120.0 . . ?
C4_3 C5_3 H5_3 120.0 . . ?
C6_3 C5_3 H5_3 120.0 . . ?
C5_3 C6_3 C1_3 120.0 . . ?
C5_3 C6_3 H6_3 120.0 . . ?
C1_3 C6_3 H6_3 120.0 . . ?
C2_33 C1_33 C6_33 120.0 . . ?
C2_33 C1_33 H1_33 120.0 . . ?
C6_33 C1_33 H1_33 120.0 . . ?
C3_33 C2_33 C1_33 120.0 . . ?
C3_33 C2_33 H2_33 120.0 . . ?
C1_33 C2_33 H2_33 120.0 . . ?
C2_33 C3_33 C4_33 120.0 . . ?
C2_33 C3_33 H3_33 120.0 . . ?
C4_33 C3_33 H3_33 120.0 . . ?
C5_33 C4_33 C3_33 120.0 . . ?
C5_33 C4_33 H4_33 120.0 . . ?
C3_33 C4_33 H4_33 120.0 . . ?
C4_33 C5_33 C6_33 120.0 . . ?
C4_33 C5_33 H5_33 120.0 . . ?
C6_33 C5_33 H5_33 120.0 . . ?
C5_33 C6_33 C1_33 120.0 . . ?
C5_33 C6_33 H6_33 120.0 . . ?
C1_33 C6_33 H6_33 120.0 . . ?

loop_
_geom_bond_atom_site_label_1
_geom_bond_atom_site_label_2
_geom_bond_distance
_geom_bond_site_symmetry_2
_geom_bond_publ_flag
Pt1_1 C11_1 2.055(6) . ?
Pt1_1 P1_1 2.2768(16) . ?
Pt1_1 P4_1 2.2848(17) . ?
Pt1_1 Br1_1 2.5606(7) . ?
Pt1_1 Pt2_1 3.1604(4) . ?
Pt2_1 C11_1 2.051(6) . ?
Pt2_1 P3_1 2.2764(17) . ?
Pt2_1 P2_1 2.2864(17) . ?
Pt2_1 Br2_1 2.5606(7) . ?
P1_1 C2_1 1.804(6) . ?
P1_1 C1_1 1.814(7) . ?
P1_1 C3_1 1.835(6) . ?
P2_1 C5_1 1.809(7) . ?
P2_1 C4_1 1.810(7) . ?
P2_1 C3_1 1.833(6) . ?
P3_1 C6_1 1.807(7) . ?
P3_1 C7_1 1.817(7) . ?
P3_1 C8_1 1.817(6) . ?
P4_1 C10_1 1.806(8) . ?
P4_1 C9_1 1.819(7) . ?
P4_1 C8_1 1.824(6) . ?
C1_1 H1A_1 0.9800 . ?
C1_1 H1B_1 0.9800 . ?
C1_1 H1C_1 0.9800 . ?
C2_1 H2A_1 0.9800 . ?
C2_1 H2B_1 0.9800 . ?
C2_1 H2C_1 0.9800 . ?
C3_1 H3A_1 0.9900 . ?
C3_1 H3AB_1 0.9900 . ?
C4_1 H4A_1 0.9800 . ?
C4_1 H4B_1 0.9800 . ?
C4_1 H4C_1 0.9800 . ?
C5_1 H5A_1 0.9800 . ?
C5_1 H5B_1 0.9800 . ?
C5_1 H5C_1 0.9800 . ?
C6_1 H6A_1 0.9800 . ?
C6_1 H6B_1 0.9800 . ?
C6_1 H6C_1 0.9800 . ?
C7_1 H7A_1 0.9800 . ?
C7_1 H7B_1 0.9800 . ?
C7_1 H7C_1 0.9800 . ?
C8_1 H8A_1 0.9900 . ?
C8_1 H8AB_1 0.9900 . ?
C9_1 H9A_1 0.9800 . ?
C9_1 H9B_1 0.9800 . ?
C9_1 H9C_1 0.9800 . ?
C10_1 H10A_1 0.9800 . ?
C10_1 H10B_1 0.9800 . ?
C10_1 H10C_1 0.9800 . ?
C11_1 H11A_1 0.9900 . ?
C11_1 H11B_1 0.9900 . ?
C1_2 C2_2 1.3900 . ?
C1_2 C6_2 1.3900 . ?
C1_2 H1_2 0.9500 . ?
C2_2 C3_2 1.3900 . ?
C2_2 H2_2 0.9500 . ?
C3_2 C4_2 1.3900 . ?
C3_2 H3_2 0.9500 . ?
C4_2 C5_2 1.3900 . ?
C4_2 H4_2 0.9500 . ?
C5_2 C6_2 1.3900 . ?
C5_2 H5_2 0.9500 . ?
C6_2 H6_2 0.9500 . ?
C1_3 C2_3 1.3900 . ?
C1_3 C6_3 1.3900 . ?
C1_3 H1_3 0.9500 . ?
C2_3 C3_3 1.3900 . ?
C2_3 H2_3 0.9500 . ?
C3_3 C4_3 1.3900 . ?
C3_3 H3_3 0.9500 . ?
C4_3 C5_3 1.3900 . ?
C4_3 H4_3 0.9500 . ?
C5_3 C6_3 1.3900 . ?
C5_3 H5_3 0.9500 . ?
C6_3 H6_3 0.9500 . ?
C1_33 C2_33 1.3900 . ?
C1_33 C6_33 1.3900 . ?
C1_33 H1_33 0.9500 . ?
C2_33 C3_33 1.3900 . ?
C2_33 H2_33 0.9500 . ?
C3_33 C4_33 1.3900 . ?
C3_33 H3_33 0.9500 . ?
C4_33 C5_33 1.3900 . ?
C4_33 H4_33 0.9500 . ?
C5_33 C6_33 1.3900 . ?
C5_33 H5_33 0.9500 . ?
C6_33 H6_33 0.9500 . ?

loop_
_geom_torsion_atom_site_label_1
_geom_torsion_atom_site_label_2
_geom_torsion_atom_site_label_3
_geom_torsion_atom_site_label_4
_geom_torsion
_geom_torsion_site_symmetry_1
_geom_torsion_site_symmetry_2
_geom_torsion_site_symmetry_3
_geom_torsion_site_symmetry_4
_geom_torsion_publ_flag
C5_1 P2_1 C3_1 P1_1 73.1(4) . . . . ?
C4_1 P2_1 C3_1 P1_1 -179.9(4) . . . . ?
Pt2_1 P2_1 C3_1 P1_1 -50.1(4) . . . . ?
C2_1 P1_1 C3_1 P2_1 157.6(4) . . . . ?
C1_1 P1_1 C3_1 P2_1 -95.5(4) . . . . ?
Pt1_1 P1_1 C3_1 P2_1 32.7(4) . . . . ?
C6_1 P3_1 C8_1 P4_1 167.4(4) . . . . ?
C7_1 P3_1 C8_1 P4_1 -85.9(4) . . . . ?
Pt2_1 P3_1 C8_1 P4_1 39.5(4) . . . . ?
C10_1 P4_1 C8_1 P3_1 -173.0(4) . . . . ?
C9_1 P4_1 C8_1 P3_1 80.3(5) . . . . ?
Pt1_1 P4_1 C8_1 P3_1 -48.4(4) . . . . ?
C6_2 C1_2 C2_2 C3_2 0.0 . . . . ?
C1_2 C2_2 C3_2 C4_2 0.0 . . . . ?
C2_2 C3_2 C4_2 C5_2 0.0 . . . . ?
C3_2 C4_2 C5_2 C6_2 0.0 . . . . ?
C4_2 C5_2 C6_2 C1_2 0.0 . . . . ?
C2_2 C1_2 C6_2 C5_2 0.0 . . . . ?
C6_3 C1_3 C2_3 C3_3 0.0 . . . . ?
C1_3 C2_3 C3_3 C4_3 0.0 . . . . ?
C2_3 C3_3 C4_3 C5_3 0.0 . . . . ?
C3_3 C4_3 C5_3 C6_3 0.0 . . . . ?
C4_3 C5_3 C6_3 C1_3 0.0 . . . . ?
C2_3 C1_3 C6_3 C5_3 0.0 . . . . ?
C6_33 C1_33 C2_33 C3_33 0.0 . . . . ?
C1_33 C2_33 C3_33 C4_33 0.0 . . . . ?
C2_33 C3_33 C4_33 C5_33 0.0 . . . . ?
C3_33 C4_33 C5_33 C6_33 0.0 . . . . ?
C4_33 C5_33 C6_33 C1_33 0.0 . . . . ?
C2_33 C1_33 C6_33 C5_33 0.0 . . . . ?
